data_4316943
loop_
_publ_author_name
'Christian Neis'
'David Petry'
'Alexandre Demangeon'
'Bernd Morgenstern'
'Dirk Kuppert'
'Jochen Huppert'
'Stefan Stucky'
'Kaspar Hegetschweiler'

_publ_section_title
;
 Facially Coordinating Triamine Ligands with a Cyclic Backbone: Some
 Structure-Stability Correlations
;
_journal_name_full 'Inorganic Chemistry'
_journal_page_first 10092
_journal_page_last 10107
_journal_paper_doi 10.1021/ic101360d
_journal_volume 49
_journal_year 2010
_chemical_formula_sum 'C6 H22 Bi Cl6 N3 O2'
_chemical_formula_weight 589.95
_space_group_IT_number 2
_symmetry_cell_setting triclinic
_symmetry_space_group_name_Hall '-P 1'
_symmetry_space_group_name_H-M 'P -1'
_atom_sites_solution_hydrogens geom
_atom_sites_solution_primary direct
_atom_sites_solution_secondary difmap
_audit_creation_method SHELXL-97
_cell_angle_alpha 96.546(2)
_cell_angle_beta 104.187(2)
_cell_angle_gamma 103.400(2)
_cell_formula_units_Z 2
_cell_length_a 7.5641(3)
_cell_length_b 8.4708(4)
_cell_length_c 14.5577(6)
_cell_measurement_reflns_used 9593
_cell_measurement_temperature 100(2)
_cell_measurement_theta_max 47.73
_cell_measurement_theta_min 2.67
_cell_volume 865.16(7)
_computing_cell_refinement 'Bruker SMART'
_computing_data_collection 'Bruker SMART'
_computing_data_reduction 'Bruker SAINT'
_computing_molecular_graphics 'Bruker SHELXTL'
_computing_publication_material 'Bruker SHELXTL'
_computing_structure_refinement 'SHELXL-97 (Sheldrick, 1997)'
_computing_structure_solution 'SHELXS-97 (Sheldrick, 1990)'
_diffrn_ambient_temperature 100(2)
_diffrn_measured_fraction_theta_full 0.974
_diffrn_measured_fraction_theta_max 0.974
_diffrn_measurement_device_type 'Bruker X8 Apex, Nonius Kappa CCD'
_diffrn_measurement_method 'phi and omega scans'
_diffrn_radiation_monochromator graphite
_diffrn_radiation_source 'fine-focus sealed tube'
_diffrn_radiation_type MoK\a
_diffrn_radiation_wavelength 0.71073
_diffrn_reflns_av_R_equivalents 0.0420
_diffrn_reflns_av_sigmaI/netI 0.0363
_diffrn_reflns_limit_h_max 15
_diffrn_reflns_limit_h_min -15
_diffrn_reflns_limit_k_max 17
_diffrn_reflns_limit_k_min -17
_diffrn_reflns_limit_l_max 29
_diffrn_reflns_limit_l_min -30
_diffrn_reflns_number 54215
_diffrn_reflns_theta_full 47.90
_diffrn_reflns_theta_max 47.90
_diffrn_reflns_theta_min 2.51
_exptl_absorpt_coefficient_mu 11.114
_exptl_absorpt_correction_T_max 0.2396
_exptl_absorpt_correction_T_min 0.1162
_exptl_absorpt_correction_type multi-scan
_exptl_crystal_colour colorless
_exptl_crystal_density_diffrn 2.265
_exptl_crystal_density_method 'not measured'
_exptl_crystal_description prism
_exptl_crystal_F_000 560
_exptl_crystal_size_max 0.34
_exptl_crystal_size_mid 0.33
_exptl_crystal_size_min 0.18
_refine_diff_density_max 1.988
_refine_diff_density_min -3.985
_refine_diff_density_rms 0.221
_refine_ls_extinction_method none
_refine_ls_goodness_of_fit_ref 1.032
_refine_ls_hydrogen_treatment mixed
_refine_ls_matrix_type full
_refine_ls_number_parameters 178
_refine_ls_number_reflns 16068
_refine_ls_number_restraints 4
_refine_ls_restrained_S_all 1.032
_refine_ls_R_factor_all 0.0372
_refine_ls_R_factor_gt 0.0236
_refine_ls_shift/su_max 0.003
_refine_ls_shift/su_mean 0.000
_refine_ls_structure_factor_coef Fsqd
_refine_ls_weighting_details 'calc w=1/[\s^2^(Fo^2^)+(0.0196P)^2^+0.5456P] where P=(Fo^2^+2Fc^2^)/3'
_refine_ls_weighting_scheme calc
_refine_ls_wR_factor_gt 0.0542
_refine_ls_wR_factor_ref 0.0580
_reflns_number_gt 12400
_reflns_number_total 16068
_reflns_threshold_expression >2sigma(I)
_cod_data_source_file ic101360d_si_001_2.cif
_cod_data_source_block H3(MeLa)(BiCl6)
_cod_depositor_comments
;
The following automatic conversions were performed:

'_symmetry_cell_setting' value 'Triclinic' changed to 'triclinic'
according to the built-in table from CIF Core dictionary named
'cif_core.dic' version 2.4.1 from
2010-06-29.

'_exptl_absorpt_correction_type' value 'Multi-Scan'
changed to 'multi-scan' according to the built-in table from CIF Core
dictionary named 'cif_core.dic' version 2.4.1 from 2010-06-29.

Automatic conversion script
Id: cif_fix_values 1646 2011-03-28 12:23:43Z adriana 

The following automatic conversions were performed:

data name '_atom_site_symetry_multiplicity' was replaced with
'_atom_site_symmetry_multiplicity' as specified in the replacement
file 'data/replacement-values/replacement_tags.lst'.

Automatic conversion script
Id: cif_correct_tags 9268 2022-04-12 08:56:07Z antanas 
;
_cod_original_cell_volume 865.15(6)
_cod_database_code 4316943

loop_
_symmetry_equiv_pos_as_xyz
'x, y, z'
'-x, -y, -z'

loop_
_atom_site_label
_atom_site_type_symbol
_atom_site_fract_x
_atom_site_fract_y
_atom_site_fract_z
_atom_site_U_iso_or_equiv
_atom_site_adp_type
_atom_site_occupancy
_atom_site_symmetry_multiplicity
_atom_site_calc_flag
_atom_site_refinement_flags
_atom_site_disorder_assembly
_atom_site_disorder_group
Bi1 Bi 1.0000 0.0000 0.5000 0.00762(1) Uani 1 2 d S . .
Bi2 Bi 1.0000 0.5000 0.0000 0.00912(1) Uani 1 2 d S . .
Cl1 Cl 1.24379(5) 0.28131(4) 0.48867(3) 0.01345(5) Uani 1 1 d . . .
Cl4 Cl 0.94882(5) 0.67910(4) 0.15355(2) 0.01277(5) Uani 1 1 d . . .
Cl2 Cl 0.79225(5) -0.04510(4) 0.31324(2) 0.01346(5) Uani 1 1 d . . .
Cl3 Cl 1.24189(6) -0.16116(5) 0.45197(3) 0.01698(6) Uani 1 1 d . . .
Cl5 Cl 1.37482(5) 0.58399(6) 0.08071(3) 0.02099(7) Uani 1 1 d . . .
Cl6 Cl 0.98910(6) 0.23924(5) 0.09277(3) 0.01961(7) Uani 1 1 d . . .
C1 C 1.66293(18) 0.38511(15) 0.28645(9) 0.00935(17) Uani 1 1 d . . .
N8 N 1.65615(17) 0.56094(14) 0.28348(9) 0.01107(16) Uani 1 1 d . . .
H8A H 1.6877 0.6180 0.3447 0.017 Uiso 1 1 calc R . .
H8B H 1.5371 0.5622 0.2515 0.017 Uiso 1 1 calc R . .
H8C H 1.7395 0.6088 0.2525 0.017 Uiso 1 1 calc R . .
N6 N 1.47486(17) 0.14098(14) 0.34234(9) 0.01169(17) Uani 1 1 d . . .
H6A H 1.5735 0.0993 0.3348 0.014 Uiso 1 1 calc R . .
H6B H 1.4527 0.1186 0.3995 0.014 Uiso 1 1 calc R . .
C5 C 1.3020(2) 0.05391(19) 0.26161(11) 0.0148(2) Uani 1 1 d . . .
H5A H 1.2039 0.1136 0.2616 0.018 Uiso 1 1 calc R . .
H5B H 1.2518 -0.0585 0.2733 0.018 Uiso 1 1 calc R . .
N3 N 1.40720(19) 0.20366(16) 0.13543(9) 0.01347(19) Uani 1 1 d . . .
H3A H 1.3889 0.1871 0.0698 0.016 Uiso 1 1 calc R . .
H3B H 1.3354 0.2721 0.1496 0.016 Uiso 1 1 calc R . .
C2 C 1.6103(2) 0.28830(18) 0.18360(10) 0.0133(2) Uani 1 1 d . . .
H2A H 1.6556 0.3655 0.1429 0.016 Uiso 1 1 calc R . .
H2B H 1.6817 0.2039 0.1847 0.016 Uiso 1 1 calc R . .
C9 C 1.8691(2) 0.39373(18) 0.33511(12) 0.0151(2) Uani 1 1 d . . .
H9A H 1.9463 0.4256 0.2917 0.023 Uiso 1 1 calc R . .
H9B H 1.8779 0.2854 0.3501 0.023 Uiso 1 1 calc R . .
H9C H 1.9154 0.4757 0.3948 0.023 Uiso 1 1 calc R . .
C7 C 1.5333(2) 0.32406(16) 0.34876(11) 0.0120(2) Uani 1 1 d . . .
H7A H 1.5992 0.3758 0.4168 0.014 Uiso 1 1 calc R . .
H7B H 1.4178 0.3625 0.3296 0.014 Uiso 1 1 calc R . .
C4 C 1.3368(2) 0.04039(18) 0.16380(11) 0.0165(2) Uani 1 1 d . . .
H4A H 1.4307 -0.0236 0.1630 0.020 Uiso 1 1 calc R . .
H4B H 1.2173 -0.0222 0.1150 0.020 Uiso 1 1 calc R . .
O2W O 1.3406(3) 0.0920(2) -0.05438(11) 0.0283(3) Uani 1 1 d D . .
O1W O 1.30243(19) 0.58335(18) 0.29262(9) 0.0214(2) Uani 1 1 d D . .
H2WA H 1.245(3) 0.010(3) -0.068(2) 0.032 Uiso 1 1 d D . .
H1WA H 1.208(3) 0.594(4) 0.2512(18) 0.032 Uiso 1 1 d D . .
H1WB H 1.294(4) 0.633(3) 0.3451(16) 0.032 Uiso 1 1 d D . .
H2WB H 1.347(4) 0.176(3) -0.081(2) 0.032 Uiso 1 1 d D . .

loop_
_atom_site_aniso_label
_atom_site_aniso_U_11
_atom_site_aniso_U_22
_atom_site_aniso_U_33
_atom_site_aniso_U_23
_atom_site_aniso_U_13
_atom_site_aniso_U_12
Bi1 0.00754(2) 0.00694(2) 0.00727(2) 0.00015(2) 0.00097(2) 0.00156(2)
Bi2 0.00899(2) 0.00990(2) 0.00809(2) 0.00138(2) 0.00182(2) 0.00257(2)
Cl1 0.01546(13) 0.01072(11) 0.01264(12) 0.00113(9) 0.00548(10) -0.00054(9)
Cl4 0.01364(12) 0.01206(12) 0.01231(12) -0.00031(9) 0.00502(10) 0.00263(9)
Cl2 0.01928(14) 0.01012(11) 0.01021(12) 0.00048(9) 0.00202(10) 0.00537(10)
Cl3 0.02219(16) 0.01938(15) 0.01194(13) 0.00095(11) 0.00409(12) 0.01220(13)
Cl5 0.01020(13) 0.02982(19) 0.01850(16) 0.00267(14) 0.00114(12) 0.00068(12)
Cl6 0.02017(16) 0.01666(15) 0.02718(19) 0.01057(13) 0.01157(14) 0.00656(12)
C1 0.0090(4) 0.0071(4) 0.0111(5) 0.0008(3) 0.0029(4) 0.0010(3)
N8 0.0120(4) 0.0074(4) 0.0126(4) 0.0012(3) 0.0022(3) 0.0018(3)
N6 0.0128(4) 0.0106(4) 0.0109(4) 0.0036(3) 0.0025(4) 0.0019(3)
C5 0.0123(5) 0.0151(5) 0.0122(5) 0.0032(4) 0.0005(4) -0.0031(4)
N3 0.0136(5) 0.0124(4) 0.0119(5) 0.0019(4) 0.0013(4) 0.0010(4)
C2 0.0126(5) 0.0126(5) 0.0124(5) -0.0015(4) 0.0043(4) 0.0002(4)
C9 0.0104(5) 0.0129(5) 0.0204(6) 0.0039(5) 0.0013(4) 0.0028(4)
C7 0.0144(5) 0.0082(4) 0.0137(5) 0.0009(4) 0.0063(4) 0.0016(4)
C4 0.0186(6) 0.0123(5) 0.0120(5) 0.0003(4) 0.0008(5) -0.0043(4)
O2W 0.0361(8) 0.0307(7) 0.0175(6) 0.0068(5) 0.0074(6) 0.0071(6)
O1W 0.0196(5) 0.0321(7) 0.0150(5) 0.0003(4) 0.0044(4) 0.0144(5)

loop_
_atom_type_symbol
_atom_type_description
_atom_type_scat_dispersion_real
_atom_type_scat_dispersion_imag
_atom_type_scat_source
C C 0.0033 0.0016 'International Tables Vol C Tables 4.2.6.8 and 6.1.1.4'
H H 0.0000 0.0000 'International Tables Vol C Tables 4.2.6.8 and 6.1.1.4'
N N 0.0061 0.0033 'International Tables Vol C Tables 4.2.6.8 and 6.1.1.4'
O O 0.0106 0.0060 'International Tables Vol C Tables 4.2.6.8 and 6.1.1.4'
Cl Cl 0.1484 0.1585 'International Tables Vol C Tables 4.2.6.8 and 6.1.1.4'
Bi Bi -4.1077 10.2566 'International Tables Vol C Tables 4.2.6.8 and 6.1.1.4'

loop_
_geom_angle_atom_site_label_1
_geom_angle_atom_site_label_2
_geom_angle_atom_site_label_3
_geom_angle
_geom_angle_site_symmetry_1
_geom_angle_site_symmetry_3
_geom_angle_publ_flag
Cl3 Bi1 Cl3 180.000(15) . 2_756 ?
Cl3 Bi1 Cl1 87.141(12) . . ?
Cl3 Bi1 Cl1 92.859(12) 2_756 . ?
Cl3 Bi1 Cl1 92.859(12) . 2_756 ?
Cl3 Bi1 Cl1 87.141(12) 2_756 2_756 ?
Cl1 Bi1 Cl1 180.0 . 2_756 ?
Cl3 Bi1 Cl2 92.281(11) . . ?
Cl3 Bi1 Cl2 87.719(11) 2_756 . ?
Cl1 Bi1 Cl2 93.368(11) . . ?
Cl1 Bi1 Cl2 86.632(11) 2_756 . ?
Cl3 Bi1 Cl2 87.719(11) . 2_756 ?
Cl3 Bi1 Cl2 92.281(11) 2_756 2_756 ?
Cl1 Bi1 Cl2 86.632(11) . 2_756 ?
Cl1 Bi1 Cl2 93.368(11) 2_756 2_756 ?
Cl2 Bi1 Cl2 180.0 . 2_756 ?
Cl5 Bi2 Cl5 180.00(2) 2_765 . ?
Cl5 Bi2 Cl6 85.908(14) 2_765 2_765 ?
Cl5 Bi2 Cl6 94.092(14) . 2_765 ?
Cl5 Bi2 Cl6 94.092(14) 2_765 . ?
Cl5 Bi2 Cl6 85.908(14) . . ?
Cl6 Bi2 Cl6 180.000(16) 2_765 . ?
Cl5 Bi2 Cl4 91.190(12) 2_765 2_765 ?
Cl5 Bi2 Cl4 88.810(12) . 2_765 ?
Cl6 Bi2 Cl4 89.742(12) 2_765 2_765 ?
Cl6 Bi2 Cl4 90.258(12) . 2_765 ?
Cl5 Bi2 Cl4 88.810(12) 2_765 . ?
Cl5 Bi2 Cl4 91.190(12) . . ?
Cl6 Bi2 Cl4 90.258(12) 2_765 . ?
Cl6 Bi2 Cl4 89.742(12) . . ?
Cl4 Bi2 Cl4 180.00(2) 2_765 . ?
N8 C1 C9 105.98(10) . . ?
N8 C1 C2 109.77(11) . . ?
C9 C1 C2 107.86(11) . . ?
N8 C1 C7 104.57(10) . . ?
C9 C1 C7 111.59(12) . . ?
C2 C1 C7 116.55(11) . . ?
C5 N6 C7 114.08(11) . . ?
N6 C5 C4 113.77(12) . . ?
C2 N3 C4 114.46(12) . . ?
N3 C2 C1 118.02(11) . . ?
N6 C7 C1 115.12(10) . . ?
N3 C4 C5 114.25(12) . . ?

loop_
_geom_bond_atom_site_label_1
_geom_bond_atom_site_label_2
_geom_bond_distance
_geom_bond_site_symmetry_2
_geom_bond_publ_flag
Bi1 Cl3 2.6958(3) . ?
Bi1 Cl3 2.6958(3) 2_756 ?
Bi1 Cl1 2.7034(3) . ?
Bi1 Cl1 2.7034(3) 2_756 ?
Bi1 Cl2 2.7199(4) . ?
Bi1 Cl2 2.7199(4) 2_756 ?
Bi2 Cl5 2.6771(4) 2_765 ?
Bi2 Cl5 2.6771(4) . ?
Bi2 Cl6 2.7130(4) 2_765 ?
Bi2 Cl6 2.7130(4) . ?
Bi2 Cl4 2.7150(3) 2_765 ?
Bi2 Cl4 2.7150(3) . ?
C1 N8 1.5073(16) . ?
C1 C9 1.5273(19) . ?
C1 C2 1.5328(19) . ?
C1 C7 1.5363(18) . ?
N6 C5 1.4957(19) . ?
N6 C7 1.4961(18) . ?
C5 C4 1.507(2) . ?
N3 C2 1.488(2) . ?
N3 C4 1.5045(19) . ?

loop_
_geom_hbond_atom_site_label_D
_geom_hbond_atom_site_label_H
_geom_hbond_atom_site_label_A
_geom_hbond_distance_DH
_geom_hbond_distance_HA
_geom_hbond_distance_DA
_geom_hbond_angle_DHA
_geom_hbond_site_symmetry_A
O2W H2WB Cl5 0.843(17) 2.56(3) 3.1967(17) 133(3) 2_865
O2W H2WA Cl6 0.839(17) 2.350(18) 3.1813(18) 171(3) 2_755
N3 H3A O2W 0.92 1.81 2.699(2) 163.1 .
N3 H3B Cl6 0.92 2.48 3.1622(14) 130.7 .
O1W H1WA Cl4 0.843(17) 2.433(18) 3.2614(14) 168(3) .
O1W H1WB Cl3 0.853(17) 2.370(19) 3.1797(13) 159(3) 1_565
N8 H8B O1W 0.91 2.05 2.7598(17) 134.4 .
N8 H8B Cl5 0.91 2.54 3.2441(13) 134.9 .
N8 H8A Cl1 0.91 2.36 3.2636(13) 169.6 2_866
N8 H8C Cl4 0.91 2.41 3.3072(12) 168.4 1_655
N6 H6A Cl2 0.92 2.33 3.2447(12) 171.4 1_655
N6 H6B Cl3 0.92 2.67 3.1866(13) 116.3 2_856
N6 H6B Cl3 0.92 2.83 3.5245(12) 133.4 .
N6 H6B Cl1 0.92 2.77 3.3490(12) 121.7 .
